data_7220932
loop_
_publ_author_name
'Ca\~nellas, Santiago'
'Bauz\'a, Antonio'
'Lancho, A\"ida'
'Garc\'ia-Raso, Angel'
'Fiol, Joan J.'
'Molins, Elies'
'Ballester, Pablo'
'Frontera, Antonio'

_publ_section_title
;
 Synthesis, X-ray characterization and DFT studies of
 N-benzimidazolyl-pyrimidine--M(ii) complexes (M = Cu, Co and Ni): the
 prominent role of \p-hole and anion--\p interactions
;
_journal_issue 31
_journal_name_full CrystEngComm
_journal_page_first 5987
_journal_paper_doi 10.1039/C5CE01009H
_journal_volume 17
_journal_year 2015
_chemical_formula_sum 'C11 H8 Cu0.5 N5 O3'
_chemical_formula_weight 289.99
_chemical_name_systematic
;
 ?
;
_space_group_IT_number 15
_symmetry_cell_setting monoclinic
_symmetry_Int_Tables_number 15
_symmetry_space_group_name_Hall '-C 2yc'
_symmetry_space_group_name_H-M 'C 1 2/c 1'
_atom_sites_solution_hydrogens geom
_audit_conform_dict_location ftp://ftp.iucr.org/pub/cif_core.dic
_audit_conform_dict_name cif_core.dic
_audit_conform_dict_version 2.4.3
_audit_creation_date 2014-09-08T13:06:17-00:00
_audit_creation_method 'WinGX routine CIF_UPDATE'
_audit_update_record
;
2015-05-25 deposited with the CCDC.
2015-06-30 downloaded from the CCDC.
;
_cell_angle_alpha 90
_cell_angle_beta 104.57(4)
_cell_angle_gamma 90
_cell_formula_units_Z 8
_cell_length_a 15.354(4)
_cell_length_b 9.780(2)
_cell_length_c 16.2709(14)
_cell_measurement_reflns_used 0
_cell_measurement_temperature 293(2)
_cell_measurement_theta_max 0
_cell_measurement_theta_min 0
_cell_measurement_wavelength 0.71073
_cell_volume 2364.7(9)
_computing_cell_refinement 'CAD4 Express (Enraf Nonius, 1994)'
_computing_data_collection 'CAD4 Express (Enraf Nonius, 1994)'
_computing_data_reduction 'XCAD4 (Harms & Wocadlo, 1995)'
_computing_molecular_graphics 'Ortep for Windows (Farrugia, 2012)'
_computing_publication_material 'WinGX publication routines (Farrugia, 2012)'
_computing_structure_refinement 'SHELXL-2013 (Sheldrick, 2013)'
_diffrn_ambient_temperature 293(2)
_diffrn_detector 'scintillation LiI'
_diffrn_detector_dtime 1.195
_diffrn_measured_fraction_theta_full 0.97
_diffrn_measured_fraction_theta_max 1
_diffrn_measurement_device '\k-geometry diffractometer'
_diffrn_measurement_device_type 'Enraf Nonius CAD4'
_diffrn_measurement_method 'non-profiled \w scans'
_diffrn_orient_matrix_type 'x-axis points to radiation source - matrix specified in reciprocal space'
_diffrn_orient_matrix_UB_11 -0.064954
_diffrn_orient_matrix_UB_12 0.02495
_diffrn_orient_matrix_UB_13 -0.021472
_diffrn_orient_matrix_UB_21 -0.016419
_diffrn_orient_matrix_UB_22 -0.099284
_diffrn_orient_matrix_UB_23 -0.004492
_diffrn_orient_matrix_UB_31 -0.006668
_diffrn_orient_matrix_UB_32 0.001478
_diffrn_orient_matrix_UB_33 0.059612
_diffrn_radiation_monochromator graphite
_diffrn_radiation_probe x-ray
_diffrn_radiation_type MoK\a
_diffrn_radiation_wavelength 0.71073
_diffrn_reflns_Laue_measured_fraction_full 0.97
_diffrn_reflns_Laue_measured_fraction_max 1
_diffrn_reflns_limit_h_max 18
_diffrn_reflns_limit_h_min -17
_diffrn_reflns_limit_k_max 0
_diffrn_reflns_limit_k_min -11
_diffrn_reflns_limit_l_max -1000000
_diffrn_reflns_limit_l_min -19
_diffrn_reflns_number 0
_diffrn_reflns_point_group_measured_fraction_full 0.97
_diffrn_reflns_point_group_measured_fraction_max 1
_diffrn_reflns_theta_full 25.242
_diffrn_reflns_theta_max 24.958
_diffrn_reflns_theta_min 2.493
_diffrn_source 'Enraf Nonius FR590'
_diffrn_standards_decay_% 0
_diffrn_standards_interval_time 60
_diffrn_standards_number 8
_exptl_absorpt_coefficient_mu 0.987
_exptl_absorpt_correction_type none
_exptl_crystal_colour blue
_exptl_crystal_density_diffrn 1.629
_exptl_crystal_density_method 'not measured'
_exptl_crystal_description flat
_exptl_crystal_F_000 1180
_exptl_crystal_size_max 0.36
_exptl_crystal_size_mid 0.30
_exptl_crystal_size_min 0.09
_refine_diff_density_max 0.223
_refine_diff_density_min -0.24
_refine_diff_density_rms 0.056
_refine_ls_extinction_method none
_refine_ls_goodness_of_fit_ref 1.079
_refine_ls_hydrogen_treatment constr
_refine_ls_matrix_type full
_refine_ls_number_constraints 0
_refine_ls_number_parameters 177
_refine_ls_number_reflns 2070
_refine_ls_number_restraints 0
_refine_ls_restrained_S_all 1.079
_refine_ls_R_factor_all 0.0728
_refine_ls_R_factor_gt 0.0389
_refine_ls_shift/su_max 0
_refine_ls_shift/su_mean 0
_refine_ls_structure_factor_coef Fsqd
_refine_ls_weighting_details 'w=1/[\s^2^(Fo^2^)+(0.0375P)^2^+1.5757P] where P=(Fo^2^+2Fc^2^)/3'
_refine_ls_weighting_scheme calc
_refine_ls_wR_factor_gt 0.0832
_refine_ls_wR_factor_ref 0.098
_reflns_number_gt 1458
_reflns_number_total 2070
_reflns_threshold_expression 'I > 2\s(I)'
_cod_data_source_file c5ce01009h1.cif
_cod_data_source_block shelx
_cod_depositor_comments 'Adding full bibliography for 7220931--7220935.cif.'
_cod_original_sg_symbol_H-M 'C 2/c'
_cod_original_formula_sum 'C11 H8 Cu0.50 N5 O3'
_cod_database_code 7220932

loop_
_symmetry_equiv_pos_as_xyz
'x, y, z'
'-x, y, -z+1/2'
'x+1/2, y+1/2, z'
'-x+1/2, y+1/2, -z+1/2'
'-x, -y, -z'
'x, -y, z-1/2'
'-x+1/2, -y+1/2, -z'
'x+1/2, -y+1/2, z-1/2'

loop_
_atom_site_label
_atom_site_type_symbol
_atom_site_fract_x
_atom_site_fract_y
_atom_site_fract_z
_atom_site_U_iso_or_equiv
_atom_site_adp_type
_atom_site_occupancy
_atom_site_calc_flag
Cu1 Cu 1 0.21352(7) 0.25 0.0549(2) Uani 1 d
N1 N 0.96515(18) 0.0787(3) 0.15671(15) 0.0520(7) Uani 1 d
N2 N 0.8835(2) 0.3664(3) 0.29873(18) 0.0571(8) Uani 1 d
N3 N 0.87694(16) -0.0300(3) 0.04712(14) 0.0450(6) Uani 1 d
N6 N 0.73033(18) 0.0283(3) -0.01891(16) 0.0573(8) Uani 1 d
N8 N 0.80011(18) -0.1618(3) -0.06788(16) 0.0561(7) Uani 1 d
O1 O 0.85120(16) 0.2832(3) 0.24069(15) 0.0680(7) Uani 1 d
O2 O 0.96975(17) 0.3618(3) 0.32606(15) 0.0700(7) Uani 1 d
O3 O 0.8386(2) 0.4455(3) 0.32812(19) 0.0858(9) Uani 1 d
C2 C 0.8858(2) 0.0765(4) 0.10131(19) 0.0544(9) Uani 1 d
H2 H 0.841 0.1411 0.0998 0.065 Uiso 1 calc
C4 C 0.9576(2) -0.1034(3) 0.06739(18) 0.0440(8) Uani 1 d
C5 C 1.0122(2) -0.0334(3) 0.13665(17) 0.0453(8) Uani 1 d
C7 C 0.7968(2) -0.0570(3) -0.01838(17) 0.0436(8) Uani 1 d
C9 C 0.7239(2) -0.1831(4) -0.1288(2) 0.0631(10) Uani 1 d
H9 H 0.7218 -0.2552 -0.1666 0.076 Uiso 1 calc
C10 C 0.6503(2) -0.1032(4) -0.1371(2) 0.0633(10) Uani 1 d
H10 H 0.5981 -0.119 -0.1796 0.076 Uiso 1 calc
C11 C 0.6555(2) 0.0018(4) -0.0805(2) 0.0667(11) Uani 1 d
H11 H 0.6053 0.0571 -0.0848 0.08 Uiso 1 calc
C12 C 0.9878(2) -0.2207(4) 0.03495(19) 0.0542(9) Uani 1 d
H12 H 0.9521 -0.2675 -0.0111 0.065 Uiso 1 calc
C13 C 1.0733(2) -0.2640(4) 0.0747(2) 0.0645(10) Uani 1 d
H13 H 1.0952 -0.343 0.0553 0.077 Uiso 1 calc
C14 C 1.1283(2) -0.1941(4) 0.1429(2) 0.0668(11) Uani 1 d
H14 H 1.1858 -0.2271 0.1672 0.08 Uiso 1 calc
C15 C 1.0995(2) -0.0776(4) 0.17501(19) 0.0577(10) Uani 1 d
H15 H 1.1363 -0.0303 0.2202 0.069 Uiso 1 calc

loop_
_atom_site_aniso_label
_atom_site_aniso_U_11
_atom_site_aniso_U_22
_atom_site_aniso_U_33
_atom_site_aniso_U_23
_atom_site_aniso_U_13
_atom_site_aniso_U_12
Cu1 0.0576(4) 0.0608(4) 0.0381(3) 0 -0.0034(3) 0
N1 0.0540(17) 0.0580(19) 0.0375(14) -0.0007(13) -0.0005(13) 0.0069(15)
N2 0.056(2) 0.057(2) 0.0545(18) 0.0008(16) 0.0071(15) -0.0053(16)
N3 0.0404(14) 0.0523(17) 0.0373(13) -0.0026(13) 0.0007(11) 0.0068(13)
N6 0.0498(17) 0.071(2) 0.0443(15) -0.0024(15) -0.0001(13) 0.0139(16)
N8 0.0515(17) 0.070(2) 0.0434(15) -0.0103(15) 0.0053(13) 0.0029(15)
O1 0.0603(15) 0.0771(18) 0.0604(15) -0.0161(15) 0.0034(12) -0.0051(14)
O2 0.0581(16) 0.0819(19) 0.0625(15) -0.0152(14) 0.0009(13) -0.0097(14)
O3 0.092(2) 0.0695(19) 0.106(2) -0.0202(17) 0.0432(18) 0.0079(17)
C2 0.055(2) 0.060(2) 0.0404(18) -0.0031(17) -0.0011(15) 0.0094(18)
C4 0.0416(18) 0.058(2) 0.0314(15) 0.0058(15) 0.0068(13) 0.0063(16)
C5 0.0434(18) 0.057(2) 0.0332(15) 0.0092(15) 0.0061(14) 0.0043(16)
C7 0.0434(18) 0.054(2) 0.0300(15) 0.0034(15) 0.0034(13) 0.0032(16)
C9 0.053(2) 0.088(3) 0.0421(18) -0.0119(19) 0.0014(16) -0.008(2)
C10 0.046(2) 0.089(3) 0.0440(19) -0.0016(19) -0.0079(16) -0.007(2)
C11 0.052(2) 0.087(3) 0.053(2) 0.002(2) -0.0015(17) 0.014(2)
C12 0.057(2) 0.064(2) 0.0414(17) 0.0023(18) 0.0119(15) 0.0114(19)
C13 0.057(2) 0.082(3) 0.054(2) 0.0001(19) 0.0136(18) 0.024(2)
C14 0.049(2) 0.098(3) 0.050(2) 0.009(2) 0.0047(16) 0.020(2)
C15 0.050(2) 0.080(3) 0.0391(18) 0.0061(18) 0.0045(15) 0.003(2)

loop_
_atom_type_symbol
_atom_type_description
_atom_type_scat_dispersion_real
_atom_type_scat_dispersion_imag
_atom_type_scat_source
C C 0.0033 0.0016 'International Tables Vol C Tables 4.2.6.8 and 6.1.1.4'
H H 0 0 'International Tables Vol C Tables 4.2.6.8 and 6.1.1.4'
N N 0.0061 0.0033 'International Tables Vol C Tables 4.2.6.8 and 6.1.1.4'
O O 0.0106 0.006 'International Tables Vol C Tables 4.2.6.8 and 6.1.1.4'
Cu Cu 0.3201 1.2651 'International Tables Vol C Tables 4.2.6.8 and 6.1.1.4'

loop_
_geom_angle_atom_site_label_1
_geom_angle_atom_site_label_2
_geom_angle_atom_site_label_3
_geom_angle
_geom_angle_site_symmetry_1
_geom_angle_site_symmetry_3
N1 Cu1 N1 96.49(15) 2_755 .
N1 Cu1 O2 151.88(10) 2_755 2_755
N1 Cu1 O2 93.86(11) . 2_755
N1 Cu1 O2 93.86(11) 2_755 .
N1 Cu1 O2 151.88(10) . .
O2 Cu1 O2 89.08(15) 2_755 .
N1 Cu1 O1 94.17(10) 2_755 2_755
N1 Cu1 O1 108.24(11) . 2_755
O2 Cu1 O1 57.73(10) 2_755 2_755
O2 Cu1 O1 96.95(10) . 2_755
N1 Cu1 O1 108.24(11) 2_755 .
N1 Cu1 O1 94.17(10) . .
O2 Cu1 O1 96.95(10) 2_755 .
O2 Cu1 O1 57.73(10) . .
O1 Cu1 O1 146.32(13) 2_755 .
C2 N1 C5 105.7(3) . .
C2 N1 Cu1 124.0(2) . .
C5 N1 Cu1 130.3(2) . .
O3 N2 O1 123.8(3) . .
O3 N2 O2 121.6(3) . .
O1 N2 O2 114.6(3) . .
C2 N3 C4 107.7(3) . .
C2 N3 C7 123.6(3) . .
C4 N3 C7 128.6(3) . .
C7 N6 C11 113.5(3) . .
C7 N8 C9 114.3(3) . .
N2 O1 Cu1 86.9(2) . .
N2 O2 Cu1 100.8(2) . .
N1 C2 N3 112.5(3) . .
C12 C4 N3 134.0(3) . .
C12 C4 C5 121.3(3) . .
N3 C4 C5 104.7(3) . .
N1 C5 C15 129.3(3) . .
N1 C5 C4 109.4(3) . .
C15 C5 C4 121.3(3) . .
N8 C7 N6 129.9(3) . .
N8 C7 N3 116.1(3) . .
N6 C7 N3 114.0(3) . .
N8 C9 C10 122.2(3) . .
C9 C10 C11 117.4(3) . .
N6 C11 C10 122.7(3) . .
C13 C12 C4 116.4(3) . .
C12 C13 C14 122.7(4) . .
C15 C14 C13 121.4(3) . .
C14 C15 C5 116.9(3) . .

loop_
_geom_bond_atom_site_label_1
_geom_bond_atom_site_label_2
_geom_bond_distance
_geom_bond_site_symmetry_2
Cu1 N1 1.980(3) 2_755
Cu1 N1 1.980(3) .
Cu1 O2 2.034(3) 2_755
Cu1 O2 2.034(3) .
Cu1 O1 2.352(3) 2_755
Cu1 O1 2.352(3) .
N1 C2 1.321(4) .
N1 C5 1.395(4) .
N2 O3 1.212(4) .
N2 O1 1.251(3) .
N2 O2 1.287(4) .
N3 C2 1.349(4) .
N3 C4 1.397(4) .
N3 C7 1.436(4) .
N6 C7 1.315(4) .
N6 C11 1.346(4) .
N8 C7 1.313(4) .
N8 C9 1.347(4) .
C4 C12 1.390(4) .
C4 C5 1.403(4) .
C5 C15 1.397(4) .
C9 C10 1.353(5) .
C10 C11 1.367(5) .
C12 C13 1.376(5) .
C13 C14 1.393(5) .
C14 C15 1.373(5) .

loop_
_geom_hbond_atom_site_label_D
_geom_hbond_atom_site_label_H
_geom_hbond_atom_site_label_A
_geom_hbond_distance_DH
_geom_hbond_distance_HA
_geom_hbond_distance_DA
_geom_hbond_angle_DHA
_geom_hbond_site_symmetry_A
C2 H2 O1 0.93 2.65 3.181(4) 116.8 .
C9 H9 O3 0.93 2.6 3.287(5) 130.9 6
C11 H11 O2 0.93 2.36 3.169(4) 146 8_455
C12 H12 N8 0.93 2.51 3.001(4) 113.5 .
